data_7124780
loop_
_publ_author_name
'Szal\'oki, Gy\"orgy'
'Crou\'e, Vincent'
'Allain, Magali'
'Goeb, S\'ebastien'
'Sall\'e, Marc'

_publ_section_title
;
 Neutral versus polycationic coordination cages: a comparison regarding
 neutral guest inclusion.
;
_journal_issue 65
_journal_name_full 'Chemical communications (Cambridge, England)'
_journal_page_first 10012
_journal_page_last 10015
_journal_paper_doi 10.1039/c6cc04610j
_journal_volume 52
_journal_year 2016
_chemical_formula_moiety 'C184 H160 Cl16 F24 N8 O32 Pd4 S8, C24 H12, 18(C H3 N O2)'
_chemical_formula_sum 'C226 H226 Cl16 F24 N26 O68 Pd4 S8'
_chemical_formula_weight 6099.61
_space_group_IT_number 2
_space_group_name_Hall '-P 1'
_space_group_name_H-M_alt 'P -1'
_symmetry_cell_setting triclinic
_symmetry_space_group_name_Hall '-P 1'
_symmetry_space_group_name_H-M 'P -1'
_atom_sites_solution_hydrogens geom
_atom_sites_solution_primary direct
_atom_sites_solution_secondary difmap
_audit_creation_date 2015-06-23T11:57:06-00:00
_audit_creation_method 'WinGX routine CIF_UPDATE'
_audit_update_record
;
2015-12-10 deposited with the CCDC.
2016-07-12 downloaded from the CCDC.
;
_cell_angle_alpha 90.134(2)
_cell_angle_beta 99.808(3)
_cell_angle_gamma 110.635(3)
_cell_formula_units_Z 1
_cell_length_a 17.8945(6)
_cell_length_b 19.5103(6)
_cell_length_c 20.5070(7)
_cell_measurement_reflns_used 15665
_cell_measurement_temperature 180.0(1)
_cell_measurement_theta_max 76.001
_cell_measurement_theta_min 2.635
_cell_volume 6587.2(4)
_computing_cell_refinement 'CrysAlisPro, Agilent Technologies, V1.171.37.35g'
_computing_data_collection 'CrysAlisPro, Agilent Technologies, V1.171.37.35g'
_computing_data_reduction 'CrysAlisPro, Agilent Technologies, V1.171.37.35g'
_computing_molecular_graphics 'DIAMOND 3.2k (Crystal Impact GbR, 2014)'
_computing_publication_material 'WinGX publication routines (Farrugia, 1999)'
_computing_structure_refinement 'SHELXL-97 (Sheldrick, 2008)'
_computing_structure_solution 'SHELXS-97 (Sheldrick, 2008)'
_diffrn_ambient_temperature 180.0(1)
_diffrn_detector_area_resol_mean 5.199
_diffrn_measured_fraction_theta_full 0.988
_diffrn_measured_fraction_theta_max 0.954
_diffrn_measurement_device_type 'SuperNova, Single source at offset, AtlasS2'
_diffrn_measurement_method '\w scans'
_diffrn_radiation_monochromator mirror
_diffrn_radiation_probe x-ray
_diffrn_radiation_type CuK\a
_diffrn_radiation_wavelength 1.54184
_diffrn_reflns_av_R_equivalents 0.0718
_diffrn_reflns_limit_h_max 22
_diffrn_reflns_limit_h_min -21
_diffrn_reflns_limit_k_max 19
_diffrn_reflns_limit_k_min -24
_diffrn_reflns_limit_l_max 22
_diffrn_reflns_limit_l_min -25
_diffrn_reflns_number 54466
_diffrn_reflns_theta_full 70
_diffrn_reflns_theta_max 76.49
_diffrn_reflns_theta_min 2.43
_exptl_absorpt_coefficient_mu 5.131
_exptl_absorpt_correction_T_max 1
_exptl_absorpt_correction_T_min 0.54873
_exptl_absorpt_correction_type multi-scan
_exptl_absorpt_process_details
;
        CrysAlisPro, Agilent Technologies,
        Version 1.171.37.35g (release 09-12-2014 CrysAlis171 .NET)
        (compiled Dec  9 2014,15:38:47)
        Empirical absorption correction using spherical harmonics,
 implemented in SCALE3 ABSPACK scaling algorithm.
;
_exptl_crystal_colour red
_exptl_crystal_density_diffrn 1.538
_exptl_crystal_density_method 'not measured'
_exptl_crystal_description prism
_exptl_crystal_F_000 3108
_exptl_crystal_size_max 0.2066
_exptl_crystal_size_mid 0.114
_exptl_crystal_size_min 0.0575
_platon_squeeze_details
;
The unit cell contains disordered nitromethane molecules which were not modelled 
but the corresponding density was taken into account using SQUEEZE/PLATON 
procedure. The unit cell contains 3 holes in which there are 565 electrons for a
total void volume of 1396 A3, which corresponds to approximately 18 nitromethane
molecules in the unit cell . The new composition was included in the calculation
of the empirical formula, formula weight, density, linear absorption coefficient 
and F(000).
;
_refine_diff_density_max 2.396
_refine_diff_density_min -1.703
_refine_ls_extinction_method none
_refine_ls_goodness_of_fit_ref 0.969
_refine_ls_hydrogen_treatment constr
_refine_ls_matrix_type full
_refine_ls_number_parameters 1427
_refine_ls_number_reflns 26411
_refine_ls_number_restraints 51
_refine_ls_restrained_S_all 0.972
_refine_ls_R_factor_all 0.1165
_refine_ls_R_factor_gt 0.0866
_refine_ls_shift/su_max 0.001
_refine_ls_structure_factor_coef Fsqd
_refine_ls_weighting_details 'calc w=1/[\s^2^(Fo^2^)+(0.1719P)^2^+0.0000P] where P=(Fo^2^+2Fc^2^)/3'
_refine_ls_weighting_scheme calc
_refine_ls_wR_factor_gt 0.2317
_refine_ls_wR_factor_ref 0.2625
_reflns_number_gt 16298
_reflns_number_total 26411
_reflns_threshold_expression >2sigma(I)
_cod_data_source_file c6cc04610j2.cif
_cod_data_source_block squeezed
_cod_database_code 7124780

loop_
_symmetry_equiv_pos_as_xyz
'x, y, z'
'-x, -y, -z'

loop_
_atom_site_label
_atom_site_type_symbol
_atom_site_fract_x
_atom_site_fract_y
_atom_site_fract_z
_atom_site_U_iso_or_equiv
_atom_site_adp_type
_atom_site_occupancy
_atom_site_calc_flag
_atom_site_refinement_flags
_atom_site_disorder_group
_atom_site_disorder_assembly
C1 C 0.2185(4) 0.6561(4) 0.8824(3) 0.0436(15) Uani 1 d . . .
C2 C 0.1686(4) 0.6307(3) 0.8245(3) 0.0376(13) Uani 1 d . . .
C3 C 0.0919(4) 0.5665(4) 0.8183(3) 0.0409(14) Uani 1 d . . .
C4 C 0.0354(4) 0.5600(3) 0.8592(3) 0.0386(13) Uani 1 d . . .
H4 H 0.0442 0.5978 0.8906 0.046 Uiso 1 calc R . .
C5 C -0.0346(4) 0.4967(4) 0.8533(3) 0.0431(14) Uani 1 d . . .
C6 C -0.0466(4) 0.4408(3) 0.8060(4) 0.0439(15) Uani 1 d . . .
C7 C 0.0072(4) 0.4482(4) 0.7632(3) 0.0376(13) Uani 1 d . . .
H7 H -0.0026 0.4113 0.7306 0.045 Uiso 1 calc R . .
C8 C 0.0769(4) 0.5122(3) 0.7698(3) 0.0374(13) Uani 1 d . . .
C9 C 0.1386(4) 0.5228(4) 0.7262(3) 0.0368(13) Uani 1 d . . .
C10 C 0.1764(4) 0.5996(3) 0.7103(3) 0.0367(13) Uani 1 d . . .
C11 C 0.1980(4) 0.6196(4) 0.6481(4) 0.0443(15) Uani 1 d . . .
H11 H 0.1871 0.5835 0.6144 0.053 Uiso 1 calc R . .
C12 C 0.2352(5) 0.6923(4) 0.6371(3) 0.0471(15) Uani 1 d . . D
C13 C 0.2499(4) 0.7464(4) 0.6852(4) 0.0480(16) Uani 1 d . . .
C14 C 0.2279(4) 0.7287(4) 0.7472(3) 0.0410(14) Uani 1 d . . .
H14 H 0.2369 0.7653 0.7798 0.049 Uiso 1 calc R . .
C15 C 0.1917(3) 0.6535(4) 0.7590(3) 0.0368(13) Uani 1 d . . .
C16 C 0.2991(4) 0.6555(3) 1.0010(3) 0.0391(13) Uani 1 d . . .
C17 C 0.3537(4) 0.7034(3) 0.9705(3) 0.0399(13) Uani 1 d . . .
C18 C 0.3126(4) 0.6271(3) 1.0670(3) 0.0349(12) Uani 1 d . . .
C19 C 0.3735(4) 0.5979(3) 1.0854(3) 0.0389(13) Uani 1 d . . .
H19 H 0.4093 0.599 1.0571 0.047 Uiso 1 calc R . .
C20 C 0.3802(4) 0.5676(4) 1.1457(3) 0.0370(13) Uani 1 d . . .
H20 H 0.4212 0.5487 1.1573 0.044 Uiso 1 calc R . .
C21 C 0.2719(4) 0.5909(4) 1.1712(3) 0.0429(15) Uani 1 d . . .
H21 H 0.2366 0.5879 1.2004 0.051 Uiso 1 calc R . .
C22 C 0.2604(4) 0.6232(4) 1.1121(3) 0.0408(14) Uani 1 d . . .
H22 H 0.2189 0.6419 1.1025 0.049 Uiso 1 calc R . .
C23 C 0.4415(3) 0.7420(3) 0.9970(3) 0.0353(13) Uani 1 d . . .
C24 C 0.4679(4) 0.7676(3) 1.0634(3) 0.0395(14) Uani 1 d . . .
H24 H 0.4311 0.7587 1.0923 0.047 Uiso 1 calc R . .
C25 C 0.5495(3) 0.8064(4) 1.0857(3) 0.0387(13) Uani 1 d . . .
H25 H 0.5672 0.8228 1.1303 0.046 Uiso 1 calc R . .
C26 C 0.4978(4) 0.7584(3) 0.9545(3) 0.0374(13) Uani 1 d . . .
H26 H 0.4816 0.7437 0.9095 0.045 Uiso 1 calc R . .
C27 C 0.5789(4) 0.7974(4) 0.9816(3) 0.0414(14) Uani 1 d . . .
H27 H 0.617 0.807 0.9539 0.05 Uiso 1 calc R . .
C28 C 0.1681(4) 0.4703(4) 0.7125(4) 0.0465(16) Uani 1 d . . .
C29 C 0.2278(4) 0.3695(4) 0.7433(4) 0.0439(14) Uani 1 d . . .
C30 C 0.2830(4) 0.4198(4) 0.7135(4) 0.0432(14) Uani 1 d . . .
C31 C 0.2389(4) 0.3073(4) 0.7823(4) 0.0419(14) Uani 1 d . . .
C32 C 0.2027(5) 0.2363(4) 0.7575(4) 0.0573(19) Uani 1 d . . .
H32 H 0.1707 0.2249 0.7153 0.069 Uiso 1 calc R . .
C33 C 0.2142(5) 0.1812(4) 0.7958(4) 0.0515(17) Uani 1 d . . .
H33 H 0.1903 0.1328 0.7783 0.062 Uiso 1 calc R . .
C34 C 0.2868(5) 0.3210(4) 0.8447(4) 0.0466(16) Uani 1 d . . .
H34 H 0.3147 0.369 0.8623 0.056 Uiso 1 calc R . .
C35 C 0.2929(4) 0.2647(3) 0.8797(4) 0.0449(15) Uani 1 d . . .
H35 H 0.3231 0.2751 0.9225 0.054 Uiso 1 calc R . .
C36 C 0.3680(4) 0.4249(4) 0.7139(3) 0.0407(14) Uani 1 d . . .
C37 C 0.3931(4) 0.3672(3) 0.7107(3) 0.0396(13) Uani 1 d . . .
H37 H 0.356 0.3194 0.7089 0.047 Uiso 1 calc R . .
C38 C 0.4734(4) 0.3795(4) 0.7104(4) 0.0446(15) Uani 1 d . . .
H38 H 0.4892 0.3391 0.7081 0.053 Uiso 1 calc R . .
C39 C 0.4269(4) 0.4969(4) 0.7159(3) 0.0418(14) Uani 1 d . . .
H39 H 0.4124 0.5381 0.7175 0.05 Uiso 1 calc R . .
C40 C 0.5044(4) 0.5034(4) 0.7155(3) 0.0462(15) Uani 1 d . . .
H40 H 0.5427 0.5505 0.717 0.055 Uiso 1 calc R . .
C41 C 0.1642(4) 0.0368(4) 0.8740(4) 0.0446(15) Uani 1 d . . .
C42 C 0.1532(4) -0.0132(4) 0.8248(4) 0.0521(18) Uani 1 d . . .
C43 C 0.0755(5) -0.0616(5) 0.7933(5) 0.064(2) Uani 1 d . . .
C44 C 0.0102(4) -0.0600(4) 0.8182(5) 0.064(2) Uani 1 d . . .
C45 C 0.0189(4) -0.0109(5) 0.8689(5) 0.057(2) Uani 1 d . . .
C46 C 0.0952(4) 0.0371(3) 0.8956(4) 0.0439(15) Uani 1 d . . .
C47 C 0.2952(4) 0.0262(4) 0.9639(4) 0.0510(18) Uani 1 d . . .
C48 C 0.2555(5) -0.0062(4) 1.0142(5) 0.059(2) Uani 1 d . . .
C49 C 0.2702(6) -0.0621(6) 1.0472(5) 0.073(3) Uani 1 d . . .
C50 C 0.3281(5) -0.0880(5) 1.0306(5) 0.062(2) Uani 1 d . . .
C51 C 0.3695(5) -0.0570(4) 0.9813(4) 0.0570(19) Uani 1 d . . .
C52 C 0.3515(4) -0.0017(4) 0.9485(4) 0.0420(15) Uani 1 d . . .
C53 C 0.6416(4) 0.5117(4) 0.6243(4) 0.0494(17) Uani 1 d . . .
C54 C 0.6570(6) 0.5829(5) 0.6099(4) 0.062(2) Uani 1 d . . .
C55 C 0.6429(8) 0.6044(6) 0.5474(5) 0.088(3) Uani 1 d . . .
C56 C 0.6142(7) 0.5533(6) 0.4952(5) 0.084(3) Uani 1 d . . .
C57 C 0.5990(6) 0.4815(6) 0.5053(4) 0.067(2) Uani 1 d . . .
C58 C 0.6114(5) 0.4615(5) 0.5694(4) 0.0563(18) Uani 1 d . . .
C59 C 0.7759(4) 0.5234(4) 0.7177(3) 0.0473(16) Uani 1 d . . .
C60 C 0.8199(5) 0.5874(4) 0.7550(4) 0.0511(17) Uani 1 d . . .
C61 C 0.9004(5) 0.6301(5) 0.7522(5) 0.062(2) Uani 1 d . . .
C62 C 0.9360(5) 0.6051(6) 0.7093(5) 0.066(3) Uani 1 d . . .
C63 C 0.8961(5) 0.5406(7) 0.6705(5) 0.073(3) Uani 1 d . . .
C64 C 0.8167(5) 0.5017(5) 0.6769(4) 0.059(2) Uani 1 d . . .
C65 C -0.1283(5) 0.3200(4) 0.7595(5) 0.0584(19) Uani 1 d . . .
H65A H -0.0799 0.3074 0.7642 0.07 Uiso 1 calc R . .
H65B H -0.1402 0.3333 0.7144 0.07 Uiso 1 calc R . .
C66 C -0.1986(5) 0.2554(5) 0.7736(5) 0.067(2) Uani 1 d . . .
H66A H -0.2016 0.2117 0.7491 0.08 Uiso 1 calc R . .
H66B H -0.1905 0.2474 0.8205 0.08 Uiso 1 calc R . .
C67 C -0.3401(6) 0.2143(6) 0.7754(6) 0.085(3) Uani 1 d . . .
H67A H -0.33 0.2131 0.8233 0.102 Uiso 1 calc R . .
H67B H -0.348 0.1662 0.7562 0.102 Uiso 1 calc R . .
C68 C -0.4148(6) 0.2322(9) 0.7535(6) 0.104(5) Uani 1 d . . .
H68A H -0.3998 0.2844 0.7638 0.125 Uiso 1 calc R . .
H68B H -0.428 0.2245 0.7056 0.125 Uiso 1 calc R . .
C69 C -0.5424(16) 0.1350(12) 0.7424(10) 0.215(13) Uani 1 d U . .
H69A H -0.5468 0.0958 0.7721 0.258 Uiso 1 calc R . .
H69B H -0.5225 0.1225 0.7046 0.258 Uiso 1 calc R . .
C70 C -0.6260(12) 0.1339(18) 0.7178(14) 0.26(2) Uani 1 d D . .
H70A H -0.6614 0.087 0.6953 0.308 Uiso 1 calc R . .
H70B H -0.6501 0.1459 0.7532 0.308 Uiso 1 calc R . .
C71 C -0.6813(10) 0.1820(11) 0.6277(14) 0.209(14) Uani 1 d D . .
H71A H -0.6904 0.2277 0.626 0.313 Uiso 1 calc R . .
H71B H -0.7256 0.1455 0.6429 0.313 Uiso 1 calc R . .
H71C H -0.6777 0.1666 0.5843 0.313 Uiso 1 calc R . .
C72 C -0.1009(4) 0.5487(4) 0.9199(4) 0.0467(15) Uani 1 d . . .
H72A H -0.1582 0.5392 0.9187 0.056 Uiso 1 calc R . .
H72B H -0.0807 0.5894 0.8928 0.056 Uiso 1 calc R . .
C73 C -0.0556(5) 0.5700(4) 0.9909(4) 0.0499(16) Uani 1 d . . .
H73A H -0.0736 0.5293 1.0186 0.06 Uiso 1 calc R . .
H73B H 0.0023 0.5835 0.9927 0.06 Uiso 1 calc R . .
C74 C -0.0340(6) 0.6569(5) 1.0784(4) 0.065(2) Uani 1 d . . .
H74A H 0.0232 0.6638 1.0839 0.077 Uiso 1 calc R . .
H74B H -0.058 0.622 1.1094 0.077 Uiso 1 calc R . .
C75 C -0.0438(8) 0.7304(6) 1.0921(5) 0.083(3) Uani 1 d . . .
H75A H -0.016 0.7666 1.0636 0.1 Uiso 1 calc R . .
H75B H -0.1009 0.7244 1.0835 0.1 Uiso 1 calc R . .
C76 C -0.0087(9) 0.8243(6) 1.1742(6) 0.090(3) Uani 1 d . . .
H76A H -0.0616 0.8275 1.1587 0.108 Uiso 1 calc R . .
H76B H 0.0308 0.8606 1.1531 0.108 Uiso 1 calc R . .
C77 C 0.0132(9) 0.8381(11) 1.2456(9) 0.131(6) Uani 1 d . . .
H77A H -0.0003 0.8794 1.2587 0.157 Uiso 1 calc R . .
H77B H -0.0179 0.7955 1.2665 0.157 Uiso 1 calc R . .
C78 C 0.146(2) 0.935(2) 1.2642(18) 0.31(2) Uani 1 d U . .
H78A H 0.1131 0.9646 1.2628 0.461 Uiso 1 calc R . .
H78B H 0.1705 0.9409 1.2253 0.461 Uiso 1 calc R . .
H78C H 0.1878 0.9495 1.3031 0.461 Uiso 1 calc R . .
C79 C 0.2906(5) 0.8757(4) 0.7120(4) 0.0574(19) Uani 1 d . . .
H79A H 0.2421 0.8616 0.7316 0.069 Uiso 1 calc R . .
H79B H 0.292 0.9177 0.6864 0.069 Uiso 1 calc R . .
C80 C 0.3645(6) 0.8986(5) 0.7675(5) 0.072(3) Uani 1 d . . .
H80A H 0.3587 0.9307 0.8009 0.086 Uiso 1 calc R . .
H80B H 0.3703 0.8557 0.7884 0.086 Uiso 1 calc R . .
C81 C 0.5044(10) 0.9707(10) 0.7864(9) 0.131(6) Uani 1 d . . .
H81A H 0.5422 1.007 0.764 0.157 Uiso 1 calc R . .
H81B H 0.4893 0.9976 0.8185 0.157 Uiso 1 calc R . .
C82 C 0.5453(11) 0.9346(18) 0.8202(9) 0.205(14) Uani 1 d . . .
H82A H 0.5101 0.887 0.8309 0.247 Uiso 1 calc R . .
H82B H 0.5795 0.9623 0.8604 0.247 Uiso 1 calc R . .
C83 C 0.6506(16) 0.879(2) 0.8107(11) 0.269(18) Uani 1 d U . .
H83A H 0.6789 0.9031 0.854 0.323 Uiso 1 calc R . .
H83B H 0.6166 0.8287 0.8154 0.323 Uiso 1 calc R . .
C84 C 0.7072(15) 0.8844(16) 0.7631(15) 0.192(10) Uani 1 d . . .
H84A H 0.7194 0.9302 0.7414 0.231 Uiso 1 calc R . .
H84B H 0.7574 0.8794 0.7848 0.231 Uiso 1 calc R . .
C85 C 0.6726(19) 0.7657(14) 0.7243(18) 0.252(17) Uani 1 d . . .
H85A H 0.7297 0.7747 0.7346 0.378 Uiso 1 calc R . .
H85B H 0.6496 0.7368 0.6829 0.378 Uiso 1 calc R . .
H85C H 0.6467 0.7396 0.7588 0.378 Uiso 1 calc R . .
C86 C 0.2390(8) 0.6654(5) 0.5229(4) 0.078(3) Uani 1 d . . D
H86A H 0.1811 0.6376 0.5129 0.093 Uiso 1 calc R . .
H86B H 0.2673 0.6314 0.533 0.093 Uiso 1 calc R . .
C87 C 0.2651(13) 0.7063(7) 0.4658(6) 0.139(8) Uani 1 d . . .
H87A H 0.2658 0.6738 0.4302 0.167 Uiso 0.5 calc PR 1 A
H87B H 0.3187 0.7438 0.4783 0.167 Uiso 0.5 calc PR 1 A
H87C H 0.2433 0.7452 0.4578 0.167 Uiso 0.5 calc PR 2 A
H87D H 0.2511 0.6745 0.4257 0.167 Uiso 0.5 calc PR 2 A
C88A C 0.2249(14) 0.8188(10) 0.4740(9) 0.071(5) Uani 0.5 d P . .
H88A H 0.281 0.8439 0.4693 0.086 Uiso 0.5 calc PR 1 B
H88B H 0.222 0.8182 0.5208 0.086 Uiso 0.5 calc PR 1 B
C88B C 0.4292(14) 0.7803(10) 0.4538(9) 0.096(8) Uani 0.5 d PDU . .
H88C H 0.4084 0.8173 0.4358 0.115 Uiso 0.5 calc PR 2 C
H88D H 0.4192 0.7445 0.4174 0.115 Uiso 0.5 calc PR 2 C
C89A C 0.1713(13) 0.8560(10) 0.4377(11) 0.078(6) Uani 0.5 d P . D
H89A H 0.1969 0.9088 0.4467 0.093 Uiso 0.5 calc PR . .
H89B H 0.1637 0.8452 0.3903 0.093 Uiso 0.5 calc PR . .
C89B C 0.5171(13) 0.8165(15) 0.4710(15) 0.124(12) Uani 0.5 d PD . D
H89C H 0.5432 0.7805 0.4794 0.149 Uiso 0.5 calc PR . .
H89D H 0.538 0.8454 0.4353 0.149 Uiso 0.5 calc PR . .
C90A C 0.0414(17) 0.8627(14) 0.4260(11) 0.091(7) Uani 0.5 d P . D
H90A H 0.0385 0.8574 0.3785 0.11 Uiso 0.5 calc PR . .
H90B H 0.0607 0.9145 0.4398 0.11 Uiso 0.5 calc PR . .
C90B C 0.6130(15) 0.8931(16) 0.5470(18) 0.128(14) Uani 0.5 d P . D
H90C H 0.6379 0.914 0.5096 0.153 Uiso 0.5 calc PR . .
H90D H 0.6358 0.8569 0.5638 0.153 Uiso 0.5 calc PR . .
C91A C -0.0399(14) 0.8235(11) 0.4440(12) 0.082(6) Uani 0.5 d PU . .
H91A H -0.034 0.8212 0.4918 0.098 Uiso 0.5 calc PR . .
H91B H -0.0754 0.8506 0.4301 0.098 Uiso 0.5 calc PR . .
C91B C 0.6328(16) 0.9608(14) 0.6079(15) 0.101(8) Uani 0.5 d P . .
H91C H 0.6039 0.9417 0.6437 0.121 Uiso 0.5 calc PR . .
H91D H 0.6905 0.9821 0.6258 0.121 Uiso 0.5 calc PR . .
C92A C -0.1528(12) 0.7067(15) 0.4307(10) 0.089(7) Uani 0.5 d P . .
H92A H -0.1869 0.7355 0.4277 0.134 Uiso 0.5 calc PR . .
H92B H -0.1433 0.6929 0.4754 0.134 Uiso 0.5 calc PR . .
H92C H -0.179 0.6634 0.4013 0.134 Uiso 0.5 calc PR . .
C92B C 0.612(2) 1.0626(15) 0.6259(15) 0.126(12) Uani 0.5 d P . .
H92D H 0.6281 1.0458 0.6681 0.19 Uiso 0.5 calc PR . .
H92E H 0.5601 1.0678 0.6246 0.19 Uiso 0.5 calc PR . .
H92F H 0.6515 1.1091 0.6199 0.19 Uiso 0.5 calc PR . .
C93 C 0.4320(5) 0.4559(4) 1.0276(4) 0.0507(16) Uani 1 d . . .
C94 C 0.5120(5) 0.4602(4) 1.0560(3) 0.0462(15) Uani 1 d . . .
C95 C 0.4202(5) 0.4952(4) 0.9710(4) 0.0481(15) Uani 1 d . . .
C96 C 0.3406(5) 0.4917(4) 0.9425(4) 0.0539(17) Uani 1 d . . .
C97 C 0.3307(6) 0.5312(5) 0.8852(5) 0.066(2) Uani 1 d . . .
H97 H 0.2788 0.5288 0.8657 0.079 Uiso 1 calc R . .
C98 C 0.3962(6) 0.5729(5) 0.8582(5) 0.065(2) Uani 1 d . . .
H98 H 0.3879 0.598 0.8208 0.078 Uiso 1 calc R . .
C99 C 0.5239(5) 0.4219(4) 1.1132(4) 0.0544(18) Uani 1 d . . .
C100 C 0.4549(6) 0.3798(5) 1.1399(5) 0.068(2) Uani 1 d . . .
H100 H 0.4622 0.3545 1.1774 0.081 Uiso 1 calc R . .
C101 C 0.3790(7) 0.3753(5) 1.1126(5) 0.072(3) Uani 1 d . . .
H101 H 0.3354 0.3474 1.1317 0.086 Uiso 1 calc R . .
C102 C 0.3650(6) 0.4125(4) 1.0552(4) 0.0581(19) Uani 1 d . . .
C103 C 0.2850(5) 0.4098(5) 1.0252(5) 0.064(2) Uani 1 d . . .
H103 H 0.2402 0.3817 1.0429 0.076 Uiso 1 calc R . .
C104 C 0.2749(5) 0.4474(5) 0.9717(5) 0.063(2) Uani 1 d . . .
H104 H 0.2225 0.4443 0.9531 0.076 Uiso 1 calc R . .
N1 N 0.2583(3) 0.1951(3) 0.8567(3) 0.0398(12) Uani 1 d . . .
N2 N 0.5301(3) 0.4465(3) 0.7131(3) 0.0354(11) Uani 1 d . . .
N3 N 0.3301(3) 0.5641(3) 1.1886(3) 0.0366(11) Uani 1 d . . .
N4 N 0.6048(3) 0.8216(3) 1.0453(3) 0.0365(11) Uani 1 d . . .
O1 O -0.1152(3) 0.3795(3) 0.8046(3) 0.0487(11) Uani 1 d . . .
O2 O -0.2723(3) 0.2682(3) 0.7549(4) 0.0672(16) Uani 1 d . . .
O3 O -0.4818(10) 0.1993(10) 0.7756(8) 0.209(8) Uani 1 d . . .
O4 O -0.6073(12) 0.1915(10) 0.6724(10) 0.235(8) Uani 1 d DU . .
O5 O -0.0921(3) 0.4852(3) 0.8927(3) 0.0474(11) Uani 1 d . . .
O6 O -0.0730(4) 0.6301(3) 1.0131(3) 0.0580(13) Uani 1 d . . .
O7 O -0.0105(5) 0.7525(4) 1.1576(4) 0.086(2) Uani 1 d . . .
O8 O 0.0918(9) 0.8523(7) 1.2663(7) 0.145(4) Uani 1 d . . .
O9 O 0.2849(4) 0.8181(3) 0.6694(3) 0.0552(13) Uani 1 d . . .
O10 O 0.4335(4) 0.9359(4) 0.7384(4) 0.0791(19) Uani 1 d . . .
O11 O 0.5972(9) 0.9274(10) 0.7659(13) 0.262(11) Uani 1 d U . .
O12 O 0.6616(17) 0.8259(16) 0.7197(15) 0.36(2) Uani 1 d U . .
O13 O 0.2575(4) 0.7170(3) 0.5780(2) 0.0542(13) Uani 1 d . . .
O14A O 0.1938(9) 0.7441(8) 0.4432(6) 0.076(4) Uani 0.5 d P 1 D
O14B O 0.3786(10) 0.7436(8) 0.4990(6) 0.080(4) Uani 0.5 d P 2 D
O15A O 0.0916(9) 0.8302(8) 0.4590(7) 0.078(4) Uani 0.5 d P . .
O15B O 0.5309(10) 0.8604(8) 0.5269(7) 0.083(4) Uani 0.5 d P . .
O16A O -0.0763(10) 0.7494(9) 0.4124(8) 0.085(4) Uani 0.5 d P . .
O16B O 0.6052(11) 1.0121(8) 0.5758(8) 0.084(4) Uani 0.5 d P . .
F1 F 0.2169(3) -0.0176(3) 0.8000(3) 0.0661(13) Uani 1 d . . .
F2 F 0.1021(3) 0.0866(3) 0.9450(3) 0.0594(11) Uani 1 d . . .
F3 F -0.0653(3) -0.1068(3) 0.7894(3) 0.0845(17) Uani 1 d . . .
F4 F 0.1997(3) 0.0173(3) 1.0303(3) 0.0716(15) Uani 1 d . . .
F5 F 0.3925(2) 0.0260(2) 0.8995(2) 0.0497(9) Uani 1 d . . .
F6 F 0.3438(4) -0.1422(3) 1.0632(3) 0.0891(19) Uani 1 d . . .
F7 F 0.6850(5) 0.6340(3) 0.6615(3) 0.100(2) Uani 1 d . . .
F8 F 0.5931(4) 0.3909(3) 0.5788(2) 0.0802(16) Uani 1 d . . .
F9 F 0.6017(6) 0.5738(5) 0.4326(3) 0.127(3) Uani 1 d . . .
F10 F 0.7836(3) 0.6146(3) 0.7988(2) 0.0635(12) Uani 1 d . . .
F11 F 0.7779(3) 0.4395(3) 0.6372(3) 0.0711(13) Uani 1 d . . .
F12 F 1.0141(3) 0.6463(4) 0.7046(4) 0.104(3) Uani 1 d . . .
S1 S 0.19804(9) 0.62186(10) 0.95936(8) 0.0444(4) Uani 1 d . . .
S2 S 0.31713(9) 0.72412(9) 0.89040(8) 0.0431(4) Uani 1 d . . .
S3 S 0.13515(10) 0.38082(9) 0.74160(10) 0.0477(4) Uani 1 d . . .
S4 S 0.25228(10) 0.48676(10) 0.67383(9) 0.0474(4) Uani 1 d . . .
Cl1 Cl 0.06519(17) -0.12422(14) 0.72899(14) 0.0836(7) Uani 1 d . . .
Cl2 Cl -0.06522(12) -0.00963(14) 0.90004(16) 0.0810(7) Uani 1 d . . .
Cl4 Cl 0.2173(2) -0.10125(19) 1.10931(18) 0.1064(11) Uani 1 d . . .
Cl5 Cl 0.44156(11) -0.08881(10) 0.96049(12) 0.0598(5) Uani 1 d . . .
Cl6 Cl 0.5658(3) 0.4176(2) 0.43871(12) 0.1066(11) Uani 1 d . . .
Cl7 Cl 0.95090(17) 0.71092(14) 0.80067(18) 0.0984(10) Uani 1 d . . .
Cl8 Cl 0.94279(18) 0.5103(2) 0.61521(15) 0.1039(11) Uani 1 d . . .
Cl9 Cl 0.6651(4) 0.69622(19) 0.5332(2) 0.179(3) Uani 1 d . . .
Pd1 Pd 0.27600(3) 0.10926(2) 0.91365(2) 0.03773(13) Uani 1 d . . .
Pd2 Pd 0.65539(3) 0.47700(3) 0.71665(2) 0.03785(13) Uani 1 d . . .

loop_
_atom_site_aniso_label
_atom_site_aniso_U_11
_atom_site_aniso_U_22
_atom_site_aniso_U_33
_atom_site_aniso_U_23
_atom_site_aniso_U_13
_atom_site_aniso_U_12
C1 0.047(3) 0.033(3) 0.045(3) 0.018(3) 0.009(3) 0.007(3)
C2 0.041(3) 0.030(3) 0.048(3) 0.017(3) 0.016(2) 0.016(2)
C3 0.041(3) 0.038(3) 0.041(3) 0.018(3) 0.007(2) 0.012(3)
C4 0.038(3) 0.026(3) 0.050(3) 0.006(2) 0.009(2) 0.009(2)
C5 0.043(3) 0.042(4) 0.050(3) 0.016(3) 0.017(3) 0.017(3)
C6 0.034(3) 0.027(3) 0.068(4) 0.012(3) 0.011(3) 0.006(2)
C7 0.041(3) 0.041(3) 0.038(3) 0.013(2) 0.020(2) 0.017(3)
C8 0.041(3) 0.033(3) 0.042(3) 0.015(2) 0.015(2) 0.014(2)
C9 0.036(3) 0.037(3) 0.047(3) 0.017(3) 0.015(2) 0.022(2)
C10 0.037(3) 0.035(3) 0.047(3) 0.014(3) 0.012(2) 0.022(2)
C11 0.046(3) 0.037(4) 0.053(4) 0.020(3) 0.012(3) 0.017(3)
C12 0.061(4) 0.045(4) 0.038(3) 0.013(3) 0.013(3) 0.022(3)
C13 0.051(4) 0.043(4) 0.049(4) 0.021(3) 0.013(3) 0.014(3)
C14 0.046(3) 0.038(3) 0.036(3) 0.011(2) 0.007(2) 0.012(3)
C15 0.032(3) 0.040(3) 0.040(3) 0.018(3) 0.009(2) 0.015(2)
C16 0.041(3) 0.031(3) 0.041(3) 0.014(2) 0.011(2) 0.008(2)
C17 0.041(3) 0.030(3) 0.044(3) 0.007(2) 0.012(2) 0.005(2)
C18 0.038(3) 0.026(3) 0.040(3) 0.006(2) 0.011(2) 0.009(2)
C19 0.036(3) 0.035(3) 0.048(3) 0.012(3) 0.013(2) 0.013(2)
C20 0.038(3) 0.041(3) 0.041(3) 0.018(3) 0.020(2) 0.019(2)
C21 0.035(3) 0.051(4) 0.043(3) 0.015(3) 0.006(2) 0.016(3)
C22 0.037(3) 0.046(4) 0.047(3) 0.016(3) 0.017(2) 0.019(3)
C23 0.032(3) 0.021(3) 0.053(3) 0.019(2) 0.008(2) 0.009(2)
C24 0.035(3) 0.031(3) 0.055(4) 0.016(3) 0.012(2) 0.012(2)
C25 0.031(3) 0.039(3) 0.046(3) 0.018(3) 0.009(2) 0.012(2)
C26 0.036(3) 0.036(3) 0.042(3) 0.012(2) 0.012(2) 0.012(2)
C27 0.035(3) 0.037(3) 0.056(4) 0.017(3) 0.019(3) 0.012(2)
C28 0.038(3) 0.046(4) 0.053(4) 0.018(3) 0.013(3) 0.010(3)
C29 0.039(3) 0.041(4) 0.057(4) 0.012(3) 0.013(3) 0.018(3)
C30 0.048(3) 0.036(3) 0.054(4) 0.015(3) 0.019(3) 0.020(3)
C31 0.038(3) 0.031(3) 0.063(4) 0.016(3) 0.016(3) 0.017(2)
C32 0.053(4) 0.049(4) 0.062(4) 0.017(4) 0.001(3) 0.014(3)
C33 0.058(4) 0.035(4) 0.052(4) 0.008(3) 0.000(3) 0.011(3)
C34 0.069(4) 0.023(3) 0.061(4) -0.001(3) 0.016(3) 0.031(3)
C35 0.059(4) 0.020(3) 0.062(4) 0.002(3) 0.004(3) 0.026(3)
C36 0.046(3) 0.037(3) 0.038(3) 0.013(2) 0.014(2) 0.011(3)
C37 0.043(3) 0.027(3) 0.058(4) 0.016(3) 0.019(3) 0.019(2)
C38 0.047(3) 0.038(4) 0.055(4) 0.019(3) 0.016(3) 0.020(3)
C39 0.048(3) 0.035(3) 0.049(3) 0.009(3) 0.007(3) 0.024(3)
C40 0.039(3) 0.044(4) 0.048(3) 0.010(3) 0.007(3) 0.007(3)
C41 0.035(3) 0.028(3) 0.065(4) 0.003(3) 0.006(3) 0.006(2)
C42 0.042(3) 0.033(4) 0.080(5) 0.010(3) 0.025(3) 0.004(3)
C43 0.056(4) 0.046(5) 0.080(6) 0.006(4) 0.017(4) 0.002(3)
C44 0.033(3) 0.042(4) 0.097(6) 0.004(4) 0.009(4) -0.008(3)
C45 0.039(3) 0.049(4) 0.085(6) 0.016(4) 0.018(3) 0.013(3)
C46 0.039(3) 0.025(3) 0.072(4) 0.006(3) 0.014(3) 0.015(2)
C47 0.038(3) 0.041(4) 0.072(5) 0.023(3) 0.012(3) 0.011(3)
C48 0.058(4) 0.045(4) 0.088(6) 0.030(4) 0.027(4) 0.031(3)
C49 0.079(6) 0.066(6) 0.086(6) 0.041(5) 0.033(5) 0.034(5)
C50 0.063(5) 0.046(4) 0.085(6) 0.027(4) 0.010(4) 0.030(4)
C51 0.056(4) 0.041(4) 0.074(5) 0.018(4) 0.011(4) 0.017(3)
C52 0.034(3) 0.033(3) 0.064(4) 0.022(3) 0.014(3) 0.015(2)
C53 0.040(3) 0.055(4) 0.055(4) 0.022(3) 0.013(3) 0.018(3)
C54 0.080(5) 0.046(4) 0.062(5) 0.025(4) 0.016(4) 0.023(4)
C55 0.129(10) 0.061(6) 0.068(6) 0.027(5) 0.019(6) 0.024(6)
C56 0.104(8) 0.083(7) 0.070(6) 0.045(6) 0.019(5) 0.038(6)
C57 0.078(6) 0.087(7) 0.047(4) 0.020(4) 0.017(4) 0.039(5)
C58 0.068(5) 0.059(5) 0.047(4) 0.014(3) 0.007(3) 0.029(4)
C59 0.037(3) 0.064(5) 0.046(3) 0.026(3) 0.022(3) 0.017(3)
C60 0.054(4) 0.033(4) 0.064(4) 0.021(3) 0.017(3) 0.011(3)
C61 0.052(4) 0.047(4) 0.076(5) 0.026(4) 0.005(4) 0.006(3)
C62 0.046(4) 0.080(6) 0.074(5) 0.048(5) 0.021(4) 0.021(4)
C63 0.052(4) 0.108(8) 0.073(5) 0.043(6) 0.023(4) 0.039(5)
C64 0.055(4) 0.076(6) 0.058(4) 0.032(4) 0.021(3) 0.034(4)
C65 0.052(4) 0.045(4) 0.078(5) 0.003(4) 0.028(4) 0.009(3)
C66 0.060(5) 0.045(5) 0.089(6) 0.003(4) 0.018(4) 0.010(4)
C67 0.060(5) 0.071(6) 0.095(7) 0.013(5) 0.022(5) -0.014(5)
C68 0.038(4) 0.181(14) 0.080(7) 0.007(8) 0.019(4) 0.019(6)
C69 0.22(2) 0.169(18) 0.115(13) 0.008(13) -0.015(14) -0.077(17)
C70 0.091(12) 0.41(5) 0.26(3) 0.24(3) 0.053(15) 0.069(19)
C71 0.102(13) 0.125(16) 0.41(4) -0.02(2) 0.07(2) 0.041(12)
C72 0.045(3) 0.041(4) 0.059(4) 0.011(3) 0.020(3) 0.016(3)
C73 0.056(4) 0.043(4) 0.059(4) 0.019(3) 0.024(3) 0.021(3)
C74 0.084(6) 0.060(5) 0.062(5) 0.008(4) 0.010(4) 0.042(5)
C75 0.114(9) 0.074(7) 0.065(6) 0.007(5) 0.006(5) 0.044(6)
C76 0.119(9) 0.062(6) 0.095(8) -0.003(6) 0.032(7) 0.035(6)
C77 0.090(10) 0.148(15) 0.159(16) -0.033(12) -0.001(9) 0.059(10)
C78 0.30(4) 0.35(5) 0.37(5) 0.22(4) 0.19(4) 0.18(4)
C79 0.077(5) 0.030(4) 0.069(5) 0.015(3) 0.021(4) 0.020(3)
C80 0.086(6) 0.052(5) 0.069(5) 0.015(4) 0.029(5) 0.007(4)
C81 0.090(10) 0.145(14) 0.118(12) 0.023(11) 0.001(9) 0.001(9)
C82 0.095(11) 0.40(4) 0.090(11) -0.005(17) 0.036(9) 0.042(18)
C83 0.16(2) 0.57(6) 0.113(15) -0.01(2) 0.020(14) 0.17(3)
C84 0.14(2) 0.20(3) 0.23(3) 0.03(2) 0.045(19) 0.064(19)
C85 0.26(4) 0.14(2) 0.37(5) -0.02(3) 0.00(3) 0.12(2)
C86 0.137(9) 0.059(6) 0.054(5) 0.018(4) 0.045(5) 0.043(6)
C87 0.30(2) 0.059(7) 0.069(7) 0.021(6) 0.091(11) 0.056(11)
C88A 0.122(16) 0.048(10) 0.066(10) 0.035(8) 0.044(10) 0.044(10)
C88B 0.19(2) 0.052(10) 0.060(10) 0.026(8) 0.081(14) 0.039(13)
C89A 0.103(15) 0.048(10) 0.100(14) 0.046(10) 0.038(12) 0.039(10)
C89B 0.095(16) 0.11(2) 0.15(2) -0.107(19) 0.031(15) 0.009(14)
C90A 0.15(2) 0.087(16) 0.067(12) 0.026(11) 0.035(13) 0.066(16)
C90B 0.084(16) 0.12(2) 0.21(3) 0.13(3) 0.086(19) 0.055(15)
C91A 0.112(13) 0.066(10) 0.111(13) 0.028(9) 0.034(10) 0.078(10)
C91B 0.095(16) 0.084(16) 0.13(2) 0.055(16) 0.046(15) 0.028(13)
C92A 0.065(11) 0.14(2) 0.063(11) -0.030(12) -0.001(9) 0.046(13)
C92B 0.22(4) 0.071(16) 0.11(2) 0.005(14) 0.06(2) 0.07(2)
C93 0.065(4) 0.031(3) 0.056(4) 0.000(3) 0.011(3) 0.017(3)
C94 0.058(4) 0.036(4) 0.045(3) -0.002(3) 0.014(3) 0.015(3)
C95 0.056(4) 0.044(4) 0.049(4) -0.003(3) 0.013(3) 0.022(3)
C96 0.063(4) 0.045(4) 0.059(4) -0.008(3) 0.016(3) 0.023(3)
C97 0.066(5) 0.061(5) 0.070(5) -0.009(4) 0.002(4) 0.028(4)
C98 0.083(6) 0.068(6) 0.063(5) 0.010(4) 0.016(4) 0.048(5)
C99 0.072(5) 0.044(4) 0.059(4) 0.002(3) 0.021(4) 0.030(4)
C100 0.083(6) 0.058(5) 0.065(5) 0.011(4) 0.023(4) 0.024(4)
C101 0.092(7) 0.049(5) 0.077(6) 0.004(4) 0.042(5) 0.016(4)
C102 0.076(5) 0.033(4) 0.070(5) 0.004(3) 0.026(4) 0.020(3)
C103 0.054(4) 0.046(4) 0.095(6) -0.002(4) 0.029(4) 0.015(3)
C104 0.058(4) 0.056(5) 0.077(6) -0.010(4) 0.012(4) 0.022(4)
N1 0.038(3) 0.029(3) 0.058(3) 0.016(2) 0.011(2) 0.018(2)
N2 0.034(2) 0.039(3) 0.046(3) 0.011(2) 0.014(2) 0.026(2)
N3 0.040(3) 0.034(3) 0.041(3) 0.009(2) 0.012(2) 0.018(2)
N4 0.029(2) 0.032(3) 0.049(3) 0.012(2) 0.0106(19) 0.0092(19)
O1 0.035(2) 0.044(3) 0.065(3) 0.009(2) 0.017(2) 0.0070(19)
O2 0.042(3) 0.051(3) 0.100(5) 0.006(3) 0.024(3) 0.000(2)
O3 0.174(15) 0.221(17) 0.158(13) -0.031(12) -0.002(11) -0.006(13)
O4 0.209(14) 0.228(15) 0.250(15) -0.051(12) -0.069(12) 0.108(12)
O5 0.033(2) 0.041(3) 0.067(3) 0.009(2) 0.020(2) 0.0076(18)
O6 0.067(3) 0.051(3) 0.059(3) 0.007(2) 0.011(2) 0.026(3)
O7 0.133(7) 0.050(4) 0.084(5) -0.002(3) 0.014(4) 0.047(4)
O8 0.160(12) 0.119(9) 0.141(10) -0.030(7) 0.034(8) 0.030(8)
O9 0.080(4) 0.036(3) 0.050(3) 0.022(2) 0.021(2) 0.016(2)
O10 0.079(4) 0.066(4) 0.077(4) 0.013(3) 0.023(3) 0.004(3)
O11 0.093(9) 0.209(16) 0.44(3) -0.148(19) 0.021(14) 0.021(10)
O12 0.33(3) 0.32(3) 0.44(4) -0.27(3) -0.18(3) 0.24(2)
O13 0.077(3) 0.047(3) 0.041(2) 0.022(2) 0.027(2) 0.019(2)
O14A 0.084(9) 0.075(9) 0.063(7) 0.020(6) 0.002(6) 0.026(7)
O14B 0.128(12) 0.068(8) 0.046(6) 0.021(6) 0.040(7) 0.025(8)
O15A 0.089(9) 0.077(9) 0.082(9) 0.032(7) 0.014(7) 0.046(8)
O15B 0.111(12) 0.077(9) 0.067(8) 0.024(7) 0.042(8) 0.030(8)
O16A 0.092(10) 0.086(10) 0.083(9) -0.011(8) 0.002(8) 0.046(8)
O16B 0.119(12) 0.062(8) 0.083(9) 0.027(7) 0.033(8) 0.040(8)
F1 0.052(2) 0.054(3) 0.092(3) -0.006(2) 0.028(2) 0.012(2)
F2 0.051(2) 0.052(3) 0.080(3) 0.004(2) 0.020(2) 0.021(2)
F3 0.050(3) 0.064(3) 0.114(5) -0.004(3) 0.006(3) -0.007(2)
F4 0.067(3) 0.075(3) 0.097(4) 0.042(3) 0.049(3) 0.040(3)
F5 0.050(2) 0.036(2) 0.075(3) 0.0154(19) 0.0254(19) 0.0232(17)
F6 0.101(4) 0.082(4) 0.117(5) 0.063(4) 0.042(4) 0.062(3)
F7 0.168(7) 0.046(3) 0.069(3) 0.018(3) -0.009(4) 0.032(4)
F8 0.119(5) 0.064(3) 0.047(2) 0.006(2) -0.005(3) 0.029(3)
F9 0.209(9) 0.124(6) 0.044(3) 0.040(3) 0.009(4) 0.062(6)
F10 0.068(3) 0.048(3) 0.068(3) -0.003(2) 0.013(2) 0.014(2)
F11 0.076(3) 0.082(4) 0.073(3) 0.006(3) 0.023(3) 0.044(3)
F12 0.039(2) 0.130(5) 0.135(5) 0.079(5) 0.026(3) 0.016(3)
S1 0.0344(7) 0.0477(9) 0.0442(8) 0.0180(7) 0.0081(6) 0.0059(6)
S2 0.0372(7) 0.0394(8) 0.0450(8) 0.0186(6) 0.0077(6) 0.0042(6)
S3 0.0387(7) 0.0368(9) 0.0748(11) 0.0243(8) 0.0222(7) 0.0168(6)
S4 0.0435(8) 0.0490(10) 0.0609(10) 0.0286(8) 0.0226(7) 0.0240(7)
Cl1 0.0861(16) 0.0575(13) 0.0884(16) -0.0155(11) 0.0197(12) 0.0011(11)
Cl2 0.0408(9) 0.0739(15) 0.130(2) 0.0135(14) 0.0326(11) 0.0147(9)
Cl4 0.125(2) 0.112(2) 0.125(2) 0.082(2) 0.074(2) 0.070(2)
Cl5 0.0550(9) 0.0424(9) 0.0897(13) 0.0130(9) 0.0130(9) 0.0269(8)
Cl6 0.168(3) 0.111(2) 0.0445(11) 0.0014(12) -0.0041(14) 0.066(2)
Cl7 0.0736(15) 0.0547(14) 0.135(2) 0.0180(15) -0.0023(15) -0.0060(11)
Cl8 0.0851(17) 0.181(3) 0.0840(16) 0.0532(19) 0.0462(14) 0.080(2)
Cl9 0.320(7) 0.067(2) 0.104(3) 0.0445(19) -0.020(3) 0.042(3)
Pd1 0.0323(2) 0.0269(2) 0.0553(3) 0.01368(18) 0.01157(17) 0.01038(16)
Pd2 0.0370(2) 0.0393(3) 0.0401(2) 0.01529(18) 0.01136(16) 0.01502(18)

loop_
_atom_type_symbol
_atom_type_description
_atom_type_scat_dispersion_real
_atom_type_scat_dispersion_imag
_atom_type_scat_source
C C 0.0181 0.0091 'International Tables Vol C Tables 4.2.6.8 and 6.1.1.4'
H H 0 0 'International Tables Vol C Tables 4.2.6.8 and 6.1.1.4'
N N 0.0311 0.018 'International Tables Vol C Tables 4.2.6.8 and 6.1.1.4'
O O 0.0492 0.0322 'International Tables Vol C Tables 4.2.6.8 and 6.1.1.4'
F F 0.0727 0.0534 'International Tables Vol C Tables 4.2.6.8 and 6.1.1.4'
S S 0.3331 0.5567 'International Tables Vol C Tables 4.2.6.8 and 6.1.1.4'
Cl Cl 0.3639 0.7018 'International Tables Vol C Tables 4.2.6.8 and 6.1.1.4'
Pd Pd 0.1215 3.9337 'International Tables Vol C Tables 4.2.6.8 and 6.1.1.4'

loop_
_geom_angle_atom_site_label_1
_geom_angle_atom_site_label_2
_geom_angle_atom_site_label_3
_geom_angle
_geom_angle_site_symmetry_1
_geom_angle_site_symmetry_3
C2 C1 S1 124.3(5) . .
C2 C1 S2 123.9(5) . .
S1 C1 S2 111.7(4) . .
C1 C2 C3 122.6(5) . .
C1 C2 C15 123.4(6) . .
C3 C2 C15 112.9(6) . .
C8 C3 C4 119.8(6) . .
C8 C3 C2 117.8(6) . .
C4 C3 C2 122.4(6) . .
C3 C4 C5 120.3(6) . .
C3 C4 H4 119.9 . .
C5 C4 H4 119.9 . .
O5 C5 C6 117.1(6) . .
O5 C5 C4 124.0(7) . .
C6 C5 C4 119.0(6) . .
O1 C6 C7 123.4(7) . .
O1 C6 C5 115.5(6) . .
C7 C6 C5 121.1(6) . .
C6 C7 C8 119.1(6) . .
C6 C7 H7 120.5 . .
C8 C7 H7 120.5 . .
C3 C8 C7 120.7(6) . .
C3 C8 C9 117.5(6) . .
C7 C8 C9 121.8(6) . .
C28 C9 C10 122.0(5) . .
C28 C9 C8 123.3(6) . .
C10 C9 C8 113.6(5) . .
C15 C10 C11 119.1(6) . .
C15 C10 C9 117.7(6) . .
C11 C10 C9 123.2(6) . .
C12 C11 C10 120.3(7) . .
C12 C11 H11 119.9 . .
C10 C11 H11 119.9 . .
C13 C12 C11 120.9(6) . .
C13 C12 O13 114.7(6) . .
C11 C12 O13 124.3(7) . .
C12 C13 O9 117.3(6) . .
C12 C13 C14 120.4(6) . .
O9 C13 C14 122.2(7) . .
C13 C14 C15 118.5(7) . .
C13 C14 H14 120.8 . .
C15 C14 H14 120.8 . .
C10 C15 C14 120.8(6) . .
C10 C15 C2 118.0(5) . .
C14 C15 C2 121.2(6) . .
C17 C16 C18 128.2(6) . .
C17 C16 S1 117.3(5) . .
C18 C16 S1 114.5(4) . .
C16 C17 C23 127.2(6) . .
C16 C17 S2 116.4(5) . .
C23 C17 S2 116.4(4) . .
C19 C18 C22 117.1(6) . .
C19 C18 C16 121.7(6) . .
C22 C18 C16 121.1(6) . .
C20 C19 C18 119.4(6) . .
C20 C19 H19 120.3 . .
C18 C19 H19 120.3 . .
N3 C20 C19 123.2(6) . .
N3 C20 H20 118.4 . .
C19 C20 H20 118.4 . .
N3 C21 C22 123.9(6) . .
N3 C21 H21 118.1 . .
C22 C21 H21 118.1 . .
C21 C22 C18 118.8(6) . .
C21 C22 H22 120.6 . .
C18 C22 H22 120.6 . .
C24 C23 C26 119.1(5) . .
C24 C23 C17 120.3(6) . .
C26 C23 C17 120.3(6) . .
C25 C24 C23 118.9(6) . .
C25 C24 H24 120.6 . .
C23 C24 H24 120.6 . .
N4 C25 C24 122.5(6) . .
N4 C25 H25 118.7 . .
C24 C25 H25 118.7 . .
C27 C26 C23 117.8(6) . .
C27 C26 H26 121.1 . .
C23 C26 H26 121.1 . .
N4 C27 C26 123.4(6) . .
N4 C27 H27 118.3 . .
C26 C27 H27 118.3 . .
C9 C28 S4 123.7(5) . .
C9 C28 S3 123.8(5) . .
S4 C28 S3 112.0(4) . .
C30 C29 C31 127.6(6) . .
C30 C29 S3 117.0(5) . .
C31 C29 S3 115.3(5) . .
C29 C30 C36 126.3(6) . .
C29 C30 S4 116.5(5) . .
C36 C30 S4 117.2(5) . .
C32 C31 C34 117.8(6) . .
C32 C31 C29 121.5(7) . .
C34 C31 C29 120.7(6) . .
C31 C32 C33 119.1(7) . .
C31 C32 H32 120.4 . .
C33 C32 H32 120.4 . .
N1 C33 C32 122.3(7) . .
N1 C33 H33 118.9 . .
C32 C33 H33 118.9 . .
C35 C34 C31 119.7(7) . .
C35 C34 H34 120.2 . .
C31 C34 H34 120.2 . .
N1 C35 C34 123.7(7) . .
N1 C35 H35 118.2 . .
C34 C35 H35 118.2 . .
C37 C36 C39 118.0(6) . .
C37 C36 C30 125.6(6) . .
C39 C36 C30 116.4(6) . .
C36 C37 C38 119.7(6) . .
C36 C37 H37 120.1 . .
C38 C37 H37 120.1 . .
N2 C38 C37 123.4(6) . .
N2 C38 H38 118.3 . .
C37 C38 H38 118.3 . .
C40 C39 C36 117.9(6) . .
C40 C39 H39 121 . .
C36 C39 H39 121 . .
N2 C40 C39 124.6(6) . .
N2 C40 H40 117.7 . .
C39 C40 H40 117.7 . .
C42 C41 C46 116.6(6) . .
C42 C41 Pd1 121.7(5) . .
C46 C41 Pd1 121.7(5) . .
C41 C42 F1 121.0(6) . .
C41 C42 C43 123.1(7) . .
F1 C42 C43 115.8(8) . .
C44 C43 C42 117.4(9) . .
C44 C43 Cl1 121.6(7) . .
C42 C43 Cl1 120.9(7) . .
C43 C44 C45 121.2(7) . .
C43 C44 F3 118.6(9) . .
C45 C44 F3 120.1(8) . .
C44 C45 C46 118.9(7) . .
C44 C45 Cl2 120.6(6) . .
C46 C45 Cl2 120.5(7) . .
F2 C46 C45 117.8(6) . .
F2 C46 C41 119.6(6) . .
C45 C46 C41 122.6(7) . .
C52 C47 C48 115.6(6) . .
C52 C47 Pd1 119.7(5) . .
C48 C47 Pd1 124.6(6) . .
F4 C48 C49 118.7(8) . .
F4 C48 C47 118.3(6) . .
C49 C48 C47 123.0(8) . .
C48 C49 C50 119.6(8) . .
C48 C49 Cl4 120.7(8) . .
C50 C49 Cl4 119.7(7) . .
F6 C50 C51 120.5(8) . .
F6 C50 C49 120.1(8) . .
C51 C50 C49 119.4(7) . .
C50 C51 C52 118.9(8) . .
C50 C51 Cl5 119.7(6) . .
C52 C51 Cl5 121.3(6) . .
F5 C52 C51 116.7(6) . .
F5 C52 C47 119.9(5) . .
C51 C52 C47 123.4(7) . .
C54 C53 C58 114.6(7) . .
C54 C53 Pd2 124.8(7) . .
C58 C53 Pd2 120.5(5) . .
F7 C54 C55 119.0(8) . .
F7 C54 C53 117.2(7) . .
C55 C54 C53 123.7(9) . .
C56 C55 C54 119.4(9) . .
C56 C55 Cl9 119.7(8) . .
C54 C55 Cl9 120.8(9) . .
F9 C56 C57 119.3(11) . .
F9 C56 C55 120.3(10) . .
C57 C56 C55 120.4(9) . .
C56 C57 C58 118.5(10) . .
C56 C57 Cl6 119.9(7) . .
C58 C57 Cl6 121.6(8) . .
F8 C58 C57 117.8(8) . .
F8 C58 C53 118.8(6) . .
C57 C58 C53 123.3(8) . .
C64 C59 C60 114.8(7) . .
C64 C59 Pd2 125.0(7) . .
C60 C59 Pd2 119.5(6) . .
C59 C60 F10 119.5(6) . .
C59 C60 C61 124.6(8) . .
F10 C60 C61 115.9(7) . .
C62 C61 C60 116.6(9) . .
C62 C61 Cl7 122.0(7) . .
C60 C61 Cl7 121.4(8) . .
C61 C62 F12 117.9(10) . .
C61 C62 C63 122.4(8) . .
F12 C62 C63 119.7(9) . .
C62 C63 C64 117.0(9) . .
C62 C63 Cl8 121.4(7) . .
C64 C63 Cl8 121.6(9) . .
F11 C64 C59 119.2(7) . .
F11 C64 C63 116.1(9) . .
C59 C64 C63 124.6(10) . .
O1 C65 C66 108.8(7) . .
O1 C65 H65A 109.9 . .
C66 C65 H65A 109.9 . .
O1 C65 H65B 109.9 . .
C66 C65 H65B 109.9 . .
H65A C65 H65B 108.3 . .
O2 C66 C65 110.4(8) . .
O2 C66 H66A 109.6 . .
C65 C66 H66A 109.6 . .
O2 C66 H66B 109.6 . .
C65 C66 H66B 109.6 . .
H66A C66 H66B 108.1 . .
O2 C67 C68 109.7(10) . .
O2 C67 H67A 109.7 . .
C68 C67 H67A 109.7 . .
O2 C67 H67B 109.7 . .
C68 C67 H67B 109.7 . .
H67A C67 H67B 108.2 . .
O3 C68 C67 121.9(15) . .
O3 C68 H68A 106.9 . .
C67 C68 H68A 106.9 . .
O3 C68 H68B 106.9 . .
C67 C68 H68B 106.9 . .
H68A C68 H68B 106.7 . .
O3 C69 C70 120(3) . .
O3 C69 H69A 107.3 . .
C70 C69 H69A 107.3 . .
O3 C69 H69B 107.3 . .
C70 C69 H69B 107.3 . .
H69A C69 H69B 106.9 . .
O4 C70 C69 98.8(16) . .
O4 C70 H70A 112 . .
C69 C70 H70A 112 . .
O4 C70 H70B 112 . .
C69 C70 H70B 112 . .
H70A C70 H70B 109.7 . .
O4 C71 H71A 109.5 . .
O4 C71 H71B 109.5 . .
H71A C71 H71B 109.5 . .
O4 C71 H71C 109.5 . .
H71A C71 H71C 109.5 . .
H71B C71 H71C 109.5 . .
O5 C72 C73 112.4(6) . .
O5 C72 H72A 109.1 . .
C73 C72 H72A 109.1 . .
O5 C72 H72B 109.1 . .
C73 C72 H72B 109.1 . .
H72A C72 H72B 107.9 . .
O6 C73 C72 106.8(6) . .
O6 C73 H73A 110.4 . .
C72 C73 H73A 110.4 . .
O6 C73 H73B 110.4 . .
C72 C73 H73B 110.4 . .
H73A C73 H73B 108.6 . .
O6 C74 C75 108.5(7) . .
O6 C74 H74A 110 . .
C75 C74 H74A 110 . .
O6 C74 H74B 110 . .
C75 C74 H74B 110 . .
H74A C74 H74B 108.4 . .
O7 C75 C74 107.2(8) . .
O7 C75 H75A 110.3 . .
C74 C75 H75A 110.3 . .
O7 C75 H75B 110.3 . .
C74 C75 H75B 110.3 . .
H75A C75 H75B 108.5 . .
O7 C76 C77 108.5(12) . .
O7 C76 H76A 110 . .
C77 C76 H76A 110 . .
O7 C76 H76B 110 . .
C77 C76 H76B 110 . .
H76A C76 H76B 108.4 . .
O8 C77 C76 111.2(15) . .
O8 C77 H77A 109.4 . .
C76 C77 H77A 109.4 . .
O8 C77 H77B 109.4 . .
C76 C77 H77B 109.4 . .
H77A C77 H77B 108 . .
O8 C78 H78A 109.5 . .
O8 C78 H78B 109.5 . .
H78A C78 H78B 109.5 . .
O8 C78 H78C 109.5 . .
H78A C78 H78C 109.5 . .
H78B C78 H78C 109.5 . .
O9 C79 C80 114.4(8) . .
O9 C79 H79A 108.7 . .
C80 C79 H79A 108.7 . .
O9 C79 H79B 108.7 . .
C80 C79 H79B 108.7 . .
H79A C79 H79B 107.6 . .
O10 C80 C79 107.2(7) . .
O10 C80 H80A 110.3 . .
C79 C80 H80A 110.3 . .
O10 C80 H80B 110.3 . .
C79 C80 H80B 110.3 . .
H80A C80 H80B 108.5 . .
C82 C81 O10 122.8(19) . .
C82 C81 H81A 106.6 . .
O10 C81 H81A 106.6 . .
C82 C81 H81B 106.6 . .
O10 C81 H81B 106.6 . .
H81A C81 H81B 106.6 . .
C81 C82 O11 98.2(18) . .
C81 C82 H82A 112.1 . .
O11 C82 H82A 112.1 . .
C81 C82 H82B 112.1 . .
O11 C82 H82B 112.1 . .
H82A C82 H82B 109.8 . .
C84 C83 O11 96(2) . .
C84 C83 H83A 112.6 . .
O11 C83 H83A 112.6 . .
C84 C83 H83B 112.6 . .
O11 C83 H83B 112.6 . .
H83A C83 H83B 110.1 . .
O12 C84 C83 101(3) . .
O12 C84 H84A 111.6 . .
C83 C84 H84A 111.6 . .
O12 C84 H84B 111.6 . .
C83 C84 H84B 111.6 . .
H84A C84 H84B 109.4 . .
O12 C85 H85A 109.5 . .
O12 C85 H85B 109.5 . .
H85A C85 H85B 109.5 . .
O12 C85 H85C 109.5 . .
H85A C85 H85C 109.5 . .
H85B C85 H85C 109.5 . .
O13 C86 C87 108.0(8) . .
O13 C86 H86A 110.1 . .
C87 C86 H86A 110.1 . .
O13 C86 H86B 110.1 . .
C87 C86 H86B 110.1 . .
H86A C86 H86B 108.4 . .
C86 C87 O14A 103.0(13) . .
C86 C87 O14B 98.1(11) . .
O14A C87 O14B 134.9(10) . .
C86 C87 H87A 111.2 . .
O14A C87 H87A 111.2 . .
O14B C87 H87A 97.2 . .
C86 C87 H87B 111.2 . .
O14A C87 H87B 111.2 . .
O14B C87 H87B 23.9 . .
H87A C87 H87B 109.1 . .
C86 C87 H87C 112.1 . .
O14A C87 H87C 22.8 . .
O14B C87 H87C 112.1 . .
H87A C87 H87C 122.4 . .
H87B C87 H87C 88.4 . .
C86 C87 H87D 112.1 . .
O14A C87 H87D 96 . .
O14B C87 H87D 112.1 . .
H87A C87 H87D 15.8 . .
H87B C87 H87D 120.9 . .
H87C C87 H87D 109.8 . .
O14A C88A C89A 105.3(18) . .
O14A C88A H88A 110.7 . .
C89A C88A H88A 110.7 . .
O14A C88A H88B 110.7 . .
C89A C88A H88B 110.7 . .
H88A C88A H88B 108.8 . .
O14B C88B C89B 125(2) . .
O14B C88B H88C 106.2 . .
C89B C88B H88C 106.2 . .
O14B C88B H88D 106.2 . .
C89B C88B H88D 106.2 . .
H88C C88B H88D 106.4 . .
O15A C89A C88A 110.1(13) . .
O15A C89A H89A 109.6 . .
C88A C89A H89A 109.6 . .
O15A C89A H89B 109.6 . .
C88A C89A H89B 109.6 . .
H89A C89A H89B 108.2 . .
O15B C89B C88B 105.6(17) . .
O15B C89B H89C 110.6 . .
C88B C89B H89C 110.6 . .
O15B C89B H89D 110.6 . .
C88B C89B H89D 110.6 . .
H89C C89B H89D 108.7 . .
O15A C90A C91A 105.5(16) . .
O15A C90A H90A 110.6 . .
C91A C90A H90A 110.6 . .
O15A C90A H90B 110.6 . .
C91A C90A H90B 110.6 . .
H90A C90A H90B 108.8 . .
O15B C90B C91B 109(2) . .
O15B C90B H90C 109.8 . .
C91B C90B H90C 109.8 . .
O15B C90B H90D 109.8 . .
C91B C90B H90D 109.8 . .
H90C C90B H90D 108.3 . .
O16A C91A C90A 110.8(18) . .
O16A C91A H91A 109.5 . .
C90A C91A H91A 109.5 . .
O16A C91A H91B 109.5 . .
C90A C91A H91B 109.5 . .
H91A C91A H91B 108.1 . .
O16B C91B C90B 104(2) . .
O16B C91B H91C 111 . .
C90B C91B H91C 111 . .
O16B C91B H91D 111 . .
C90B C91B H91D 111 . .
H91C C91B H91D 109 . .
O16A C92A H92A 109.5 . .
O16A C92A H92B 109.5 . .
H92A C92A H92B 109.5 . .
O16A C92A H92C 109.5 . .
H92A C92A H92C 109.5 . .
H92B C92A H92C 109.5 . .
O16B C92B H92D 109.5 . .
O16B C92B H92E 109.5 . .
H92D C92B H92E 109.5 . .
O16B C92B H92F 109.5 . .
H92D C92B H92F 109.5 . .
H92E C92B H92F 109.5 . .
C102 C93 C95 120.3(8) . .
C102 C93 C94 120.4(7) . .
C95 C93 C94 119.3(7) . .
C99 C94 C95 120.1(7) . 2_667
C99 C94 C93 119.4(7) . .
C95 C94 C93 120.5(7) 2_667 .
C93 C95 C96 119.8(7) . .
C93 C95 C94 120.1(7) . 2_667
C96 C95 C94 120.0(7) . 2_667
C104 C96 C95 118.0(8) . .
C104 C96 C97 123.5(8) . .
C95 C96 C97 118.5(8) . .
C98 C97 C96 121.4(8) . .
C98 C97 H97 119.3 . .
C96 C97 H97 119.3 . .
C97 C98 C99 120.8(8) . 2_667
C97 C98 H98 119.6 . .
C99 C98 H98 119.6 2_667 .
C98 C99 C94 119.2(8) 2_667 .
C98 C99 C100 122.5(8) 2_667 .
C94 C99 C100 118.4(8) . .
C101 C100 C99 122.2(9) . .
C101 C100 H100 118.9 . .
C99 C100 H100 118.9 . .
C100 C101 C102 120.8(9) . .
C100 C101 H101 119.6 . .
C102 C101 H101 119.6 . .
C93 C102 C101 118.8(9) . .
C93 C102 C103 118.7(8) . .
C101 C102 C103 122.5(8) . .
C104 C103 C102 120.3(8) . .
C104 C103 H103 119.8 . .
C102 C103 H103 119.8 . .
C103 C104 C96 122.8(8) . .
C103 C104 H104 118.6 . .
C96 C104 H104 118.6 . .
C35 N1 C33 117.4(6) . .
C35 N1 Pd1 121.3(5) . .
C33 N1 Pd1 121.3(5) . .
C38 N2 C40 116.3(5) . .
C38 N2 Pd2 129.3(4) . .
C40 N2 Pd2 114.3(4) . .
C21 N3 C20 117.7(5) . .
C21 N3 Pd2 119.3(4) . 2_667
C20 N3 Pd2 123.0(4) . 2_667
C27 N4 C25 118.2(5) . .
C27 N4 Pd1 124.8(4) . 2_667
C25 N4 Pd1 116.7(4) . 2_667
C6 O1 C65 117.7(6) . .
C66 O2 C67 113.7(8) . .
C68 O3 C69 122(2) . .
C71 O4 C70 107(2) . .
C5 O5 C72 117.0(5) . .
C74 O6 C73 113.4(6) . .
C75 O7 C76 112.0(9) . .
C77 O8 C78 114(2) . .
C13 O9 C79 120.2(6) . .
C81 O10 C80 112.6(10) . .
C82 O11 C83 98(2) . .
C85 O12 C84 121(3) . .
C12 O13 C86 119.3(6) . .
C88A O14A C87 108.0(13) . .
C88B O14B C87 116.5(13) . .
C90A O15A C89A 111.2(15) . .
C89B O15B C90B 108(2) . .
C92A O16A C91A 113.9(17) . .
C92B O16B C91B 104(2) . .
C16 S1 C1 96.0(3) . .
C17 S2 C1 95.8(3) . .
C29 S3 C28 94.4(3) . .
C30 S4 C28 94.9(3) . .
C47 Pd1 C41 87.3(3) . .
C47 Pd1 N4 89.4(2) . 2_667
C41 Pd1 N4 176.0(2) . 2_667
C47 Pd1 N1 177.0(3) . .
C41 Pd1 N1 92.7(2) . .
N4 Pd1 N1 90.5(2) 2_667 .
C53 Pd2 C59 85.7(3) . .
C53 Pd2 N2 89.5(2) . .
C59 Pd2 N2 170.4(3) . .
C53 Pd2 N3 177.2(3) . 2_667
C59 Pd2 N3 94.3(2) . 2_667
N2 Pd2 N3 90.98(19) . 2_667

loop_
_geom_bond_atom_site_label_1
_geom_bond_atom_site_label_2
_geom_bond_distance
_geom_bond_site_symmetry_2
C1 C2 1.331(10) .
C1 S1 1.762(6) .
C1 S2 1.775(6) .
C2 C3 1.483(8) .
C2 C15 1.496(8) .
C3 C8 1.374(10) .
C3 C4 1.394(9) .
C4 C5 1.402(9) .
C4 H4 0.93 .
C5 O5 1.371(8) .
C5 C6 1.393(11) .
C6 O1 1.375(7) .
C6 C7 1.380(9) .
C7 C8 1.407(9) .
C7 H7 0.93 .
C8 C9 1.495(8) .
C9 C28 1.355(10) .
C9 C10 1.473(8) .
C10 C15 1.370(10) .
C10 C11 1.412(9) .
C11 C12 1.375(10) .
C11 H11 0.93 .
C12 C13 1.367(11) .
C12 O13 1.375(8) .
C13 O9 1.380(8) .
C13 C14 1.403(9) .
C14 C15 1.420(9) .
C14 H14 0.93 .
C16 C17 1.336(8) .
C16 C18 1.478(8) .
C16 S1 1.751(6) .
C17 C23 1.485(8) .
C17 S2 1.765(7) .
C18 C19 1.398(9) .
C18 C22 1.407(9) .
C19 C20 1.377(8) .
C19 H19 0.93 .
C20 N3 1.343(8) .
C20 H20 0.93 .
C21 N3 1.320(8) .
C21 C22 1.385(9) .
C21 H21 0.93 .
C22 H22 0.93 .
C23 C24 1.393(10) .
C23 C26 1.397(9) .
C24 C25 1.382(8) .
C24 H24 0.93 .
C25 N4 1.352(8) .
C25 H25 0.93 .
C26 C27 1.392(9) .
C26 H26 0.93 .
C27 N4 1.335(9) .
C27 H27 0.93 .
C28 S4 1.751(7) .
C28 S3 1.776(7) .
C29 C30 1.356(9) .
C29 C31 1.507(9) .
C29 S3 1.742(7) .
C30 C36 1.488(9) .
C30 S4 1.741(7) .
C31 C32 1.361(11) .
C31 C34 1.381(11) .
C32 C33 1.386(10) .
C32 H32 0.93 .
C33 N1 1.330(9) .
C33 H33 0.93 .
C34 C35 1.339(9) .
C34 H34 0.93 .
C35 N1 1.325(9) .
C35 H35 0.93 .
C36 C37 1.356(9) .
C36 C39 1.424(9) .
C37 C38 1.373(9) .
C37 H37 0.93 .
C38 N2 1.337(9) .
C38 H38 0.93 .
C39 C40 1.348(10) .
C39 H39 0.93 .
C40 N2 1.347(9) .
C40 H40 0.93 .
C41 C42 1.342(11) .
C41 C46 1.382(10) .
C41 Pd1 2.028(6) .
C42 F1 1.354(9) .
C42 C43 1.416(11) .
C43 C44 1.362(13) .
C43 Cl1 1.738(10) .
C44 C45 1.364(13) .
C44 F3 1.364(8) .
C45 C46 1.372(10) .
C45 Cl2 1.739(8) .
C46 F2 1.357(9) .
C47 C52 1.379(10) .
C47 C48 1.381(11) .
C47 Pd1 2.021(7) .
C48 F4 1.322(9) .
C48 C49 1.363(11) .
C49 C50 1.391(13) .
C49 Cl4 1.735(9) .
C50 F6 1.338(9) .
C50 C51 1.372(12) .
C51 C52 1.378(10) .
C51 Cl5 1.726(9) .
C52 F5 1.347(8) .
C53 C54 1.361(11) .
C53 C58 1.389(12) .
C53 Pd2 2.018(7) .
C54 F7 1.353(11) .
C54 C55 1.361(13) .
C55 C56 1.360(16) .
C55 Cl9 1.729(11) .
C56 F9 1.352(10) .
C56 C57 1.354(15) .
C57 C58 1.376(11) .
C57 Cl6 1.722(10) .
C58 F8 1.323(10) .
C59 C64 1.354(11) .
C59 C60 1.365(11) .
C59 Pd2 2.020(6) .
C60 F10 1.396(10) .
C60 C61 1.398(11) .
C61 C62 1.351(14) .
C61 Cl7 1.725(10) .
C62 F12 1.366(9) .
C62 C63 1.377(16) .
C63 C64 1.383(12) .
C63 Cl8 1.732(11) .
C64 F11 1.352(11) .
C65 O1 1.411(10) .
C65 C66 1.504(11) .
C65 H65A 0.97 .
C65 H65B 0.97 .
C66 O2 1.416(11) .
C66 H66A 0.97 .
C66 H66B 0.97 .
C67 O2 1.425(9) .
C67 C68 1.495(16) .
C67 H67A 0.97 .
C67 H67B 0.97 .
C68 O3 1.304(19) .
C68 H68A 0.97 .
C68 H68B 0.97 .
C69 O3 1.41(2) .
C69 C70 1.49(3) .
C69 H69A 0.97 .
C69 H69B 0.97 .
C70 O4 1.446(17) .
C70 H70A 0.97 .
C70 H70B 0.97 .
C71 O4 1.429(16) .
C71 H71A 0.96 .
C71 H71B 0.96 .
C71 H71C 0.96 .
C72 O5 1.428(9) .
C72 C73 1.518(11) .
C72 H72A 0.97 .
C72 H72B 0.97 .
C73 O6 1.408(9) .
C73 H73A 0.97 .
C73 H73B 0.97 .
C74 O6 1.405(10) .
C74 C75 1.535(14) .
C74 H74A 0.97 .
C74 H74B 0.97 .
C75 O7 1.375(12) .
C75 H75A 0.97 .
C75 H75B 0.97 .
C76 O7 1.429(13) .
C76 C77 1.45(2) .
C76 H76A 0.97 .
C76 H76B 0.97 .
C77 O8 1.326(18) .
C77 H77A 0.97 .
C77 H77B 0.97 .
C78 O8 1.56(3) .
C78 H78A 0.96 .
C78 H78B 0.96 .
C78 H78C 0.96 .
C79 O9 1.386(10) .
C79 C80 1.519(13) .
C79 H79A 0.97 .
C79 H79B 0.97 .
C80 O10 1.426(11) .
C80 H80A 0.97 .
C80 H80B 0.97 .
C81 C82 1.31(3) .
C81 O10 1.415(16) .
C81 H81A 0.97 .
C81 H81B 0.97 .
C82 O11 1.60(2) .
C82 H82A 0.97 .
C82 H82B 0.97 .
C83 C84 1.50(3) .
C83 O11 1.73(4) .
C83 H83A 0.97 .
C83 H83B 0.97 .
C84 O12 1.36(3) .
C84 H84A 0.97 .
C84 H84B 0.97 .
C85 O12 1.26(3) .
C85 H85A 0.96 .
C85 H85B 0.96 .
C85 H85C 0.96 .
C86 O13 1.425(11) .
C86 C87 1.468(12) .
C86 H86A 0.97 .
C86 H86B 0.97 .
C87 O14A 1.69(2) .
C87 O14B 1.90(3) .
C87 H87A 0.97 .
C87 H87B 0.97 .
C87 H87C 0.97 .
C87 H87D 0.97 .
C88A O14A 1.46(2) .
C88A C89A 1.50(3) .
C88A H88A 0.97 .
C88A H88B 0.97 .
C88B O14B 1.422(18) .
C88B C89B 1.457(18) .
C88B H88C 0.97 .
C88B H88D 0.97 .
C89A O15A 1.48(2) .
C89A H89A 0.97 .
C89A H89B 0.97 .
C89B O15B 1.36(2) .
C89B H89C 0.97 .
C89B H89D 0.97 .
C90A O15A 1.36(3) .
C90A C91A 1.50(3) .
C90A H90A 0.97 .
C90A H90B 0.97 .
C90B O15B 1.37(3) .
C90B C91B 1.72(4) .
C90B H90C 0.97 .
C90B H90D 0.97 .
C91A O16A 1.46(3) .
C91A H91A 0.97 .
C91A H91B 0.97 .
C91B O16B 1.39(3) .
C91B H91C 0.97 .
C91B H91D 0.97 .
C92A O16A 1.44(3) .
C92A H92A 0.96 .
C92A H92B 0.96 .
C92A H92C 0.96 .
C92B O16B 1.38(3) .
C92B H92D 0.96 .
C92B H92E 0.96 .
C92B H92F 0.96 .
C93 C102 1.411(11) .
C93 C95 1.421(11) .
C93 C94 1.423(11) .
C94 C99 1.419(11) .
C94 C95 1.422(10) 2_667
C95 C96 1.422(11) .
C95 C94 1.422(10) 2_667
C96 C104 1.420(12) .
C96 C97 1.427(13) .
C97 C98 1.376(14) .
C97 H97 0.93 .
C98 C99 1.418(12) 2_667
C98 H98 0.93 .
C99 C98 1.418(12) 2_667
C99 C100 1.419(13) .
C100 C101 1.349(15) .
C100 H100 0.93 .
C101 C102 1.417(13) .
C101 H101 0.93 .
C102 C103 1.440(13) .
C103 C104 1.343(14) .
C103 H103 0.93 .
C104 H104 0.93 .
N1 Pd1 2.127(5) .
N2 Pd2 2.095(5) .
N3 Pd2 2.114(5) 2_667
N4 Pd1 2.105(5) 2_667
Pd1 N4 2.105(5) 2_667
Pd2 N3 2.114(5) 2_667

loop_
_platon_squeeze_void_nr
_platon_squeeze_void_average_x
_platon_squeeze_void_average_y
_platon_squeeze_void_average_z
_platon_squeeze_void_volume
_platon_squeeze_void_count_electrons
_platon_squeeze_void_content
1 0.000 0.001 0.500 1026 383 ' '
2 0.007 0.202 0.064 185 94 ' '
3 -0.007 0.798 0.936 185 88 ' '
